data_2208342
loop_
_publ_author_name
'Butcher, Ray J.'
'Bakare, Oladapo'
'John, Nicole J.'

_publ_section_title
;
 12-Methoxy-15-(1-pyrrolidino)podocarpa-8,11,13-triene-15-one
;
_journal_coeditor_code HG6293
_journal_issue 3
_journal_name_full 'Acta Crystallographica Section E'
_journal_page_first o945
_journal_page_last o947
_journal_paper_doi 10.1107/S1600536806001668
_journal_volume 62
_journal_year 2006
_chemical_formula_iupac 'C22 H31 N O2'
_chemical_formula_moiety 'C22 H31 N O2'
_chemical_formula_sum 'C22 H31 N O2'
_chemical_formula_weight 341.48
_chemical_name_common
;
12-Methoxy-15-(4-pyrrolidin-1-yl)podocarpa-8,11,13-trien-15-one
;
_chemical_name_systematic
;
3-Methoxy-4b,8-dimethyl-8-(4-pyrrolidin-1-ylcarbonyl)-
4b,5,6,7,8,8a,9,10-octahydrophenanthrene
;
_space_group_IT_number 19
_symmetry_cell_setting orthorhombic
_symmetry_space_group_name_Hall 'P 2ac 2ab'
_symmetry_space_group_name_H-M 'P 21 21 21'
_atom_sites_solution_hydrogens geom
_atom_sites_solution_primary direct
_atom_sites_solution_secondary difmap
_audit_creation_method SHELXL-97
_cell_angle_alpha 90.00
_cell_angle_beta 90.00
_cell_angle_gamma 90.00
_cell_formula_units_Z 4
_cell_length_a 9.2758(18)
_cell_length_b 14.886(3)
_cell_length_c 13.785(3)
_cell_measurement_reflns_used 5585
_cell_measurement_temperature 93(2)
_cell_measurement_theta_max 28.04
_cell_measurement_theta_min 2.59
_cell_volume 1903.4(7)
_computing_cell_refinement SMART
_computing_data_collection 'SMART (Bruker, 2001)'
_computing_data_reduction 'SAINT (Bruker, 2001)'
_computing_molecular_graphics 'SHELXTL (Sheldrick, 1997b)'
_computing_publication_material SHELXTL
_computing_structure_refinement 'SHELXL97 (Sheldrick, 1997a)'
_computing_structure_solution 'SHELXS97 (Sheldrick, 1990)'
_diffrn_ambient_temperature 93(2)
_diffrn_measured_fraction_theta_full 0.981
_diffrn_measured_fraction_theta_max 0.981
_diffrn_measurement_device_type 'Bruker SMART 1K CCD area-detector'
_diffrn_measurement_method '\f and \w'
_diffrn_radiation_monochromator graphite
_diffrn_radiation_source 'fine-focus sealed tube'
_diffrn_radiation_type MoK\a
_diffrn_radiation_wavelength 0.71073
_diffrn_reflns_av_R_equivalents 0.0527
_diffrn_reflns_av_sigmaI/netI 0.0344
_diffrn_reflns_limit_h_max 11
_diffrn_reflns_limit_h_min -12
_diffrn_reflns_limit_k_max 19
_diffrn_reflns_limit_k_min -19
_diffrn_reflns_limit_l_max 18
_diffrn_reflns_limit_l_min -18
_diffrn_reflns_number 14559
_diffrn_reflns_theta_full 28.10
_diffrn_reflns_theta_max 28.10
_diffrn_reflns_theta_min 2.01
_diffrn_standards_number 0
_exptl_absorpt_coefficient_mu 0.075
_exptl_absorpt_correction_T_max 1.000
_exptl_absorpt_correction_T_min 0.626
_exptl_absorpt_correction_type multi-scan
_exptl_absorpt_process_details '(SADABS; Sheldrick, 1996)'
_exptl_crystal_colour colorless
_exptl_crystal_density_diffrn 1.192
_exptl_crystal_density_method 'not measured'
_exptl_crystal_description chunk
_exptl_crystal_F_000 744
_exptl_crystal_size_max 0.75
_exptl_crystal_size_mid 0.45
_exptl_crystal_size_min 0.25
_refine_diff_density_max 0.277
_refine_diff_density_min -0.153
_refine_ls_extinction_method none
_refine_ls_goodness_of_fit_ref 1.050
_refine_ls_hydrogen_treatment constr
_refine_ls_matrix_type full
_refine_ls_number_parameters 226
_refine_ls_number_reflns 2585
_refine_ls_number_restraints 0
_refine_ls_restrained_S_all 1.050
_refine_ls_R_factor_all 0.0426
_refine_ls_R_factor_gt 0.0351
_refine_ls_shift/su_max 0.003
_refine_ls_shift/su_mean 0.000
_refine_ls_structure_factor_coef Fsqd
_refine_ls_weighting_details 'calc w=1/[\s^2^(Fo^2^)+(0.0484P)^2^+0.2838P] where P=(Fo^2^+2Fc^2^)/3'
_refine_ls_weighting_scheme calc
_refine_ls_wR_factor_gt 0.0878
_refine_ls_wR_factor_ref 0.0914
_reflns_number_gt 2279
_reflns_number_total 2585
_reflns_threshold_expression I>2\s(I)
_cod_data_source_file hg6293.cif
_cod_data_source_block I
_cod_original_cell_volume 1903.5(7)
_cod_database_code 2208342
_cod_database_fobs_code 2208342

loop_
_symmetry_equiv_pos_as_xyz
'x, y, z'
'-x+1/2, -y, z+1/2'
'-x, y+1/2, -z+1/2'
'x+1/2, -y+1/2, -z'

loop_
_atom_site_label
_atom_site_fract_x
_atom_site_fract_y
_atom_site_fract_z
_atom_site_U_iso_or_equiv
_atom_site_adp_type
_atom_site_calc_flag
_atom_site_refinement_flags
_atom_site_occupancy
_atom_site_type_symbol
O1 0.59356(14) 0.90772(9) 0.08878(9) 0.0289(3) Uani d . 1 O
O2 0.44186(15) 0.76340(9) 0.64408(9) 0.0301(3) Uani d . 1 O
N 0.39072(17) 0.86844(10) 0.01274(10) 0.0236(3) Uani d . 1 N
C1 0.24187(19) 0.88297(13) 0.31516(12) 0.0239(4) Uani d . 1 C
H1A 0.2145 0.8250 0.3452 0.029 Uiso calc R 1 H
H1B 0.2044 0.9318 0.3569 0.029 Uiso calc R 1 H
C2 0.1719(2) 0.88990(13) 0.21468(12) 0.0252(4) Uani d . 1 C
H2A 0.1986 0.8366 0.1756 0.030 Uiso calc R 1 H
H2B 0.0657 0.8904 0.2219 0.030 Uiso calc R 1 H
C3 0.21957(18) 0.97454(12) 0.16211(12) 0.0225(4) Uani d . 1 C
H3A 0.1834 1.0274 0.1983 0.027 Uiso calc R 1 H
H3B 0.1744 0.9754 0.0971 0.027 Uiso calc R 1 H
C4 0.38468(18) 0.98374(11) 0.14995(12) 0.0207(3) Uani d . 1 C
C5 0.44866(19) 0.97751(12) 0.25524(12) 0.0202(3) Uani d . 1 C
H5A 0.3964 1.0256 0.2917 0.024 Uiso calc R 1 H
C6 0.6086(2) 1.00169(13) 0.26885(12) 0.0245(4) Uani d . 1 C
H6A 0.6700 0.9496 0.2518 0.029 Uiso calc R 1 H
H6B 0.6348 1.0525 0.2260 0.029 Uiso calc R 1 H
C7 0.6323(2) 1.02760(13) 0.37482(13) 0.0267(4) Uani d . 1 C
H7A 0.7367 1.0360 0.3867 0.032 Uiso calc R 1 H
H7B 0.5834 1.0854 0.3881 0.032 Uiso calc R 1 H
C8 0.57468(19) 0.95660(12) 0.44322(12) 0.0230(4) Uani d . 1 C
C9 0.47141(19) 0.89334(12) 0.41449(12) 0.0210(3) Uani d . 1 C
C10 0.40862(19) 0.88955(11) 0.31058(11) 0.0196(3) Uani d . 1 C
C11 0.4266(2) 0.82727(12) 0.48101(12) 0.0226(4) Uani d . 1 C
H11A 0.3576 0.7837 0.4616 0.027 Uiso calc R 1 H
C12 0.48205(19) 0.82488(13) 0.57483(12) 0.0242(4) Uani d . 1 C
C13 0.5846(2) 0.88813(13) 0.60337(12) 0.0266(4) Uani d . 1 C
H13A 0.6234 0.8866 0.6671 0.032 Uiso calc R 1 H
C14 0.62918(19) 0.95285(13) 0.53849(13) 0.0262(4) Uani d . 1 C
H14A 0.6984 0.9960 0.5585 0.031 Uiso calc R 1 H
C15 0.46182(19) 0.91706(12) 0.08132(12) 0.0214(3) Uani d . 1 C
C16 0.4146(2) 1.07791(12) 0.10641(13) 0.0273(4) Uani d . 1 C
H16A 0.3742 1.0812 0.0408 0.041 Uiso calc R 1 H
H16B 0.5189 1.0882 0.1036 0.041 Uiso calc R 1 H
H16C 0.3697 1.1239 0.1473 0.041 Uiso calc R 1 H
C17 0.4684(2) 0.80344(12) 0.26266(12) 0.0241(4) Uani d . 1 C
H17A 0.4394 0.7509 0.3008 0.036 Uiso calc R 1 H
H17B 0.5739 0.8067 0.2600 0.036 Uiso calc R 1 H
H17C 0.4299 0.7981 0.1967 0.036 Uiso calc R 1 H
C18 0.3480(2) 0.69287(14) 0.61449(14) 0.0315(4) Uani d . 1 C
H18A 0.3276 0.6537 0.6700 0.047 Uiso calc R 1 H
H18B 0.3942 0.6578 0.5630 0.047 Uiso calc R 1 H
H18C 0.2577 0.7185 0.5901 0.047 Uiso calc R 1 H
C19 0.24717(19) 0.88113(12) -0.03151(12) 0.0228(4) Uani d . 1 C
H19A 0.2288 0.9453 -0.0457 0.027 Uiso calc R 1 H
H19B 0.1700 0.8582 0.0115 0.027 Uiso calc R 1 H
C20 0.2566(2) 0.82600(13) -0.12504(13) 0.0299(4) Uani d . 1 C
H20A 0.1612 0.8012 -0.1429 0.036 Uiso calc R 1 H
H20B 0.2932 0.8630 -0.1794 0.036 Uiso calc R 1 H
C21 0.3619(2) 0.75130(13) -0.10018(14) 0.0317(4) Uani d . 1 C
H21A 0.4037 0.7241 -0.1594 0.038 Uiso calc R 1 H
H21C 0.3152 0.7038 -0.0610 0.038 Uiso calc R 1 H
C22 0.4756(2) 0.80137(14) -0.04180(14) 0.0321(4) Uani d . 1 C
H22C 0.5272 0.7602 0.0027 0.039 Uiso calc R 1 H
H22A 0.5465 0.8309 -0.0850 0.039 Uiso calc R 1 H

loop_
_atom_site_aniso_label
_atom_site_aniso_U_11
_atom_site_aniso_U_22
_atom_site_aniso_U_33
_atom_site_aniso_U_12
_atom_site_aniso_U_13
_atom_site_aniso_U_23
O1 0.0204(6) 0.0389(7) 0.0274(6) -0.0001(6) 0.0013(5) -0.0038(6)
O2 0.0316(7) 0.0369(7) 0.0217(6) -0.0050(6) -0.0012(5) 0.0039(6)
N 0.0239(8) 0.0247(7) 0.0220(6) 0.0042(7) -0.0021(6) -0.0033(6)
C1 0.0214(9) 0.0281(9) 0.0222(7) -0.0051(8) -0.0020(7) -0.0007(7)
C2 0.0183(8) 0.0339(10) 0.0234(8) -0.0034(8) -0.0020(6) -0.0029(8)
C3 0.0198(8) 0.0253(9) 0.0225(7) 0.0018(7) -0.0024(7) -0.0042(7)
C4 0.0197(8) 0.0207(8) 0.0215(7) -0.0004(7) -0.0023(7) 0.0012(7)
C5 0.0188(8) 0.0206(8) 0.0212(7) -0.0002(7) -0.0009(6) -0.0010(6)
C6 0.0216(9) 0.0273(9) 0.0247(8) -0.0034(8) -0.0006(7) 0.0016(7)
C7 0.0235(9) 0.0285(9) 0.0282(8) -0.0053(8) -0.0050(7) -0.0010(7)
C8 0.0191(8) 0.0259(9) 0.0240(8) 0.0005(7) 0.0002(6) -0.0030(7)
C9 0.0176(7) 0.0249(8) 0.0205(7) 0.0038(7) -0.0008(6) -0.0029(7)
C10 0.0197(8) 0.0204(8) 0.0188(7) -0.0004(7) -0.0012(6) -0.0004(6)
C11 0.0198(8) 0.0259(8) 0.0222(8) -0.0002(7) 0.0013(6) -0.0023(7)
C12 0.0212(8) 0.0298(9) 0.0217(7) 0.0036(8) 0.0034(7) 0.0010(7)
C13 0.0206(8) 0.0375(10) 0.0217(7) 0.0023(8) -0.0032(7) -0.0036(8)
C14 0.0193(8) 0.0326(10) 0.0266(8) -0.0010(8) -0.0040(7) -0.0048(8)
C15 0.0224(9) 0.0232(8) 0.0187(7) -0.0010(7) 0.0010(7) 0.0027(7)
C16 0.0314(10) 0.0229(8) 0.0277(8) -0.0020(8) -0.0054(8) 0.0042(7)
C17 0.0281(9) 0.0229(9) 0.0212(7) 0.0009(7) -0.0007(7) -0.0011(7)
C18 0.0320(11) 0.0355(10) 0.0272(8) -0.0047(9) 0.0025(8) 0.0047(9)
C19 0.0224(8) 0.0235(8) 0.0225(7) 0.0003(7) -0.0037(7) 0.0000(7)
C20 0.0325(10) 0.0327(10) 0.0246(8) 0.0006(9) -0.0039(8) -0.0051(8)
C21 0.0375(11) 0.0289(10) 0.0287(9) 0.0048(9) -0.0024(8) -0.0084(8)
C22 0.0319(10) 0.0348(11) 0.0295(9) 0.0092(9) -0.0017(8) -0.0088(8)

loop_
_atom_type_symbol
_atom_type_description
_atom_type_scat_dispersion_real
_atom_type_scat_dispersion_imag
_atom_type_scat_source
C C 0.0033 0.0016 'International Tables Vol C Tables 4.2.6.8 and 6.1.1.4'
H H 0.0000 0.0000 'International Tables Vol C Tables 4.2.6.8 and 6.1.1.4'
N N 0.0061 0.0033 'International Tables Vol C Tables 4.2.6.8 and 6.1.1.4'
O O 0.0106 0.0060 'International Tables Vol C Tables 4.2.6.8 and 6.1.1.4'

loop_
_geom_angle_atom_site_label_1
_geom_angle_atom_site_label_2
_geom_angle_atom_site_label_3
_geom_angle
_geom_angle_publ_flag
C12 O2 C18 117.26(14) ?
C15 N C19 130.98(15) y
C15 N C22 117.05(15) y
C19 N C22 110.91(14) y
C2 C1 C10 112.41(14) ?
C2 C1 H1A 109.1 ?
C10 C1 H1A 109.1 ?
C2 C1 H1B 109.1 ?
C10 C1 H1B 109.1 ?
H1A C1 H1B 107.9 ?
C3 C2 C1 111.31(15) ?
C3 C2 H2A 109.4 ?
C1 C2 H2A 109.4 ?
C3 C2 H2B 109.4 ?
C1 C2 H2B 109.4 ?
H2A C2 H2B 108.0 ?
C2 C3 C4 114.43(14) ?
C2 C3 H3A 108.7 ?
C4 C3 H3A 108.7 ?
C2 C3 H3B 108.7 ?
C4 C3 H3B 108.7 ?
H3A C3 H3B 107.6 ?
C15 C4 C3 117.88(14) ?
C15 C4 C16 105.11(14) ?
C3 C4 C16 107.43(15) ?
C15 C4 C5 110.64(14) ?
C3 C4 C5 105.59(14) ?
C16 C4 C5 110.08(14) ?
C6 C5 C10 111.48(14) ?
C6 C5 C4 117.61(14) ?
C10 C5 C4 114.29(14) ?
C6 C5 H5A 103.8 ?
C10 C5 H5A 103.8 ?
C4 C5 H5A 103.8 ?
C7 C6 C5 108.34(14) ?
C7 C6 H6A 110.0 ?
C5 C6 H6A 110.0 ?
C7 C6 H6B 110.0 ?
C5 C6 H6B 110.0 ?
H6A C6 H6B 108.4 ?
C8 C7 C6 111.64(15) ?
C8 C7 H7A 109.3 ?
C6 C7 H7A 109.3 ?
C8 C7 H7B 109.3 ?
C6 C7 H7B 109.3 ?
H7A C7 H7B 108.0 ?
C9 C8 C14 118.86(16) ?
C9 C8 C7 122.32(15) ?
C14 C8 C7 118.80(16) ?
C8 C9 C11 119.17(15) ?
C8 C9 C10 122.95(15) ?
C11 C9 C10 117.81(15) ?
C17 C10 C9 106.92(14) ?
C17 C10 C1 108.85(15) ?
C9 C10 C1 109.87(14) ?
C17 C10 C5 113.69(13) ?
C9 C10 C5 109.41(14) ?
C1 C10 C5 108.07(14) ?
C12 C11 C9 120.94(17) ?
C12 C11 H11A 119.5 ?
C9 C11 H11A 119.5 ?
O2 C12 C11 124.21(17) ?
O2 C12 C13 116.01(15) ?
C11 C12 C13 119.77(17) ?
C14 C13 C12 119.56(16) ?
C14 C13 H13A 120.2 ?
C12 C13 H13A 120.2 ?
C13 C14 C8 121.68(17) ?
C13 C14 H14A 119.2 ?
C8 C14 H14A 119.2 ?
O1 C15 N 118.53(16) y
O1 C15 C4 118.65(16) y
N C15 C4 122.82(15) y
C4 C16 H16A 109.5 ?
C4 C16 H16B 109.5 ?
H16A C16 H16B 109.5 ?
C4 C16 H16C 109.5 ?
H16A C16 H16C 109.5 ?
H16B C16 H16C 109.5 ?
C10 C17 H17A 109.5 ?
C10 C17 H17B 109.5 ?
H17A C17 H17B 109.5 ?
C10 C17 H17C 109.5 ?
H17A C17 H17C 109.5 ?
H17B C17 H17C 109.5 ?
O2 C18 H18A 109.5 ?
O2 C18 H18B 109.5 ?
H18A C18 H18B 109.5 ?
O2 C18 H18C 109.5 ?
H18A C18 H18C 109.5 ?
H18B C18 H18C 109.5 ?
N C19 C20 103.16(14) y
N C19 H19A 111.1 ?
C20 C19 H19A 111.1 ?
N C19 H19B 111.1 ?
C20 C19 H19B 111.1 ?
H19A C19 H19B 109.1 ?
C21 C20 C19 103.84(14) y
C21 C20 H20A 111.0 ?
C19 C20 H20A 111.0 ?
C21 C20 H20B 111.0 ?
C19 C20 H20B 111.0 ?
H20A C20 H20B 109.0 ?
C20 C21 C22 101.91(15) y
C20 C21 H21A 111.4 ?
C22 C21 H21A 111.4 ?
C20 C21 H21C 111.4 ?
C22 C21 H21C 111.4 ?
H21A C21 H21C 109.3 ?
N C22 C21 103.34(16) y
N C22 H22C 111.1 ?
C21 C22 H22C 111.1 ?
N C22 H22A 111.1 ?
C21 C22 H22A 111.1 ?
H22C C22 H22A 109.1 ?

loop_
_geom_bond_atom_site_label_1
_geom_bond_atom_site_label_2
_geom_bond_distance
_geom_bond_publ_flag
O1 C15 1.234(2) y
O2 C12 1.374(2) y
O2 C18 1.423(2) y
N C15 1.361(2) y
N C19 1.477(2) y
N C22 1.477(2) y
C1 C2 1.533(2) ?
C1 C10 1.551(2) ?
C1 H1A 0.9900 ?
C1 H1B 0.9900 ?
C2 C3 1.519(3) ?
C2 H2A 0.9900 ?
C2 H2B 0.9900 ?
C3 C4 1.547(2) ?
C3 H3A 0.9900 ?
C3 H3B 0.9900 ?
C4 C15 1.547(2) ?
C4 C16 1.550(2) ?
C4 C5 1.571(2) ?
C5 C6 1.538(2) ?
C5 C10 1.560(2) ?
C5 H5A 1.0000 ?
C6 C7 1.527(2) ?
C6 H6A 0.9900 ?
C6 H6B 0.9900 ?
C7 C8 1.514(2) ?
C7 H7A 0.9900 ?
C7 H7B 0.9900 ?
C8 C9 1.400(2) ?
C8 C14 1.408(2) ?
C9 C11 1.407(2) ?
C9 C10 1.547(2) ?
C10 C17 1.545(2) ?
C11 C12 1.392(2) ?
C11 H11A 0.9500 ?
C12 C13 1.395(3) ?
C13 C14 1.378(3) ?
C13 H13A 0.9500 ?
C14 H14A 0.9500 ?
C16 H16A 0.9800 ?
C16 H16B 0.9800 ?
C16 H16C 0.9800 ?
C17 H17A 0.9800 ?
C17 H17B 0.9800 ?
C17 H17C 0.9800 ?
C18 H18A 0.9800 ?
C18 H18B 0.9800 ?
C18 H18C 0.9800 ?
C19 C20 1.531(2) y
C19 H19A 0.9900 ?
C19 H19B 0.9900 ?
C20 C21 1.519(3) y
C20 H20A 0.9900 ?
C20 H20B 0.9900 ?
C21 C22 1.522(3) y
C21 H21A 0.9900 ?
C21 H21C 0.9900 ?
C22 H22C 0.9900 ?
C22 H22A 0.9900 ?

loop_
_geom_hbond_atom_site_label_D
_geom_hbond_atom_site_label_H
_geom_hbond_atom_site_label_A
_geom_hbond_site_symmetry_A
_geom_hbond_distance_DH
_geom_hbond_distance_HA
_geom_hbond_distance_DA
_geom_hbond_angle_DHA
C14 H14A O1 2_675 0.95 2.44 3.377(2) 169

loop_
_geom_torsion_atom_site_label_1
_geom_torsion_atom_site_label_2
_geom_torsion_atom_site_label_3
_geom_torsion_atom_site_label_4
_geom_torsion
_geom_torsion_publ_flag
C10 C1 C2 C3 -54.5(2) ?
C1 C2 C3 C4 56.7(2) ?
C2 C3 C4 C15 68.2(2) ?
C2 C3 C4 C16 -173.44(14) ?
C2 C3 C4 C5 -55.98(18) ?
C15 C4 C5 C6 62.35(19) ?
C3 C4 C5 C6 -169.05(15) ?
C16 C4 C5 C6 -53.4(2) ?
C15 C4 C5 C10 -71.23(18) ?
C3 C4 C5 C10 57.36(18) ?
C16 C4 C5 C10 173.03(14) ?
C10 C5 C6 C7 -67.59(18) ?
C4 C5 C6 C7 157.61(15) ?
C5 C6 C7 C8 52.0(2) ?
C6 C7 C8 C9 -20.4(2) ?
C6 C7 C8 C14 158.18(17) ?
C14 C8 C9 C11 -0.9(3) ?
C7 C8 C9 C11 177.74(17) ?
C14 C8 C9 C10 -177.83(16) ?
C7 C8 C9 C10 0.8(3) ?
C8 C9 C10 C17 110.02(18) ?
C11 C9 C10 C17 -66.97(19) ?
C8 C9 C10 C1 -132.01(17) ?
C11 C9 C10 C1 51.0(2) ?
C8 C9 C10 C5 -13.5(2) ?
C11 C9 C10 C5 169.49(15) ?
C2 C1 C10 C17 -69.84(19) ?
C2 C1 C10 C9 173.40(14) ?
C2 C1 C10 C5 54.08(19) ?
C6 C5 C10 C17 -73.14(18) ?
C4 C5 C10 C17 63.25(19) ?
C6 C5 C10 C9 46.30(18) ?
C4 C5 C10 C9 -177.31(13) ?
C6 C5 C10 C1 165.91(14) ?
C4 C5 C10 C1 -57.70(18) ?
C8 C9 C11 C12 0.9(3) ?
C10 C9 C11 C12 177.99(16) ?
C18 O2 C12 C11 6.3(3) ?
C18 O2 C12 C13 -174.11(16) ?
C9 C11 C12 O2 178.92(16) ?
C9 C11 C12 C13 -0.7(3) ?
O2 C12 C13 C14 -179.15(16) ?
C11 C12 C13 C14 0.5(3) ?
C12 C13 C14 C8 -0.5(3) ?
C9 C8 C14 C13 0.7(3) ?
C7 C8 C14 C13 -177.95(17) ?
C19 N C15 O1 -161.33(16) ?
C22 N C15 O1 5.6(2) ?
C19 N C15 C4 18.4(3) ?
C22 N C15 C4 -174.64(16) ?
C3 C4 C15 O1 -161.87(16) ?
C16 C4 C15 O1 78.54(19) ?
C5 C4 C15 O1 -40.3(2) ?
C3 C4 C15 N 18.4(2) ?
C16 C4 C15 N -101.20(18) ?
C5 C4 C15 N 140.00(16) ?
C15 N C19 C20 160.51(17) ?
C22 N C19 C20 -7.04(19) ?
N C19 C20 C21 29.74(19) ?
C19 C20 C21 C22 -40.9(2) y
C15 N C22 C21 172.25(15) ?
C19 N C22 C21 -18.3(2) y
C20 C21 C22 N 36.00(19) y

loop_
_cod_related_entry_id
_cod_related_entry_database
_cod_related_entry_code
1 ChemSpider 21179662
